data_4346338
loop_
_publ_author_name
'Myers, Thomas W.'
'Chavez, David E.'
'Hanson, Susan K.'
'Scharff, R. Jason'
'Scott, Brian L.'
'Veauthier, Jacqueline M.'
'Wu, Ruilian'

_publ_section_title
;
 Independent Control of Optical and Explosive Properties:
 Pyrazole-Tetrazine Complexes of First Row Transition Metals.
;
_journal_issue 16
_journal_name_full 'Inorganic chemistry'
_journal_page_first 8077
_journal_page_last 8086
_journal_paper_doi 10.1021/acs.inorgchem.5b01313
_journal_volume 54
_journal_year 2015
_chemical_formula_sum 'C22 H22 Cu N21 O14'
_chemical_formula_weight 868.14
_space_group_crystal_system triclinic
_space_group_IT_number 2
_space_group_name_Hall '-P 1'
_space_group_name_H-M_alt 'P -1'
_atom_sites_solution_hydrogens geom
_audit_creation_method SHELXL-2014/7
_cell_angle_alpha 73.98(3)
_cell_angle_beta 73.17(2)
_cell_angle_gamma 86.89(3)
_cell_formula_units_Z 2
_cell_length_a 10.137(16)
_cell_length_b 13.38(2)
_cell_length_c 13.90(2)
_cell_measurement_reflns_used 100
_cell_measurement_temperature 100(2)
_cell_measurement_theta_max 28.84
_cell_measurement_theta_min 2.48
_cell_volume 1734(5)
_computing_cell_refinement 'SHELXL-2014/7 (Sheldrick, 2014)'
_computing_data_collection 'bruker apex'
_computing_data_reduction 'SHELXL-2014/7 (Sheldrick, 2014)'
_computing_molecular_graphics 'SHELXL-2014/7 (Sheldrick, 2014)'
_computing_publication_material 'SHELXL-2014/7 (Sheldrick, 2014)'
_computing_structure_refinement 'SHELXL-2014/7 (Sheldrick, 2014)'
_computing_structure_solution 'SHELXL-2014/7 (Sheldrick, 2014)'
_diffrn_ambient_temperature 100(2)
_diffrn_measured_fraction_theta_full 0.984
_diffrn_measured_fraction_theta_max 0.900
_diffrn_measurement_device_type 'ccd area detector'
_diffrn_measurement_method 'phi and omega scans'
_diffrn_radiation_type MoK\a
_diffrn_radiation_wavelength 0.71073
_diffrn_reflns_av_R_equivalents 0.0230
_diffrn_reflns_av_unetI/netI 0.0323
_diffrn_reflns_Laue_measured_fraction_full 0.984
_diffrn_reflns_Laue_measured_fraction_max 0.900
_diffrn_reflns_limit_h_max 13
_diffrn_reflns_limit_h_min -13
_diffrn_reflns_limit_k_max 17
_diffrn_reflns_limit_k_min -17
_diffrn_reflns_limit_l_max 18
_diffrn_reflns_limit_l_min -18
_diffrn_reflns_number 19698
_diffrn_reflns_point_group_measured_fraction_full 0.984
_diffrn_reflns_point_group_measured_fraction_max 0.900
_diffrn_reflns_theta_full 25.242
_diffrn_reflns_theta_max 28.718
_diffrn_reflns_theta_min 1.916
_diffrn_source 'sealed tube'
_exptl_absorpt_coefficient_mu 0.729
_exptl_absorpt_correction_T_max 0.899
_exptl_absorpt_correction_T_min 0.795
_exptl_absorpt_correction_type numerical
_exptl_absorpt_process_details sadabs
_exptl_crystal_colour yellow
_exptl_crystal_density_diffrn 1.664
_exptl_crystal_description irregular
_exptl_crystal_F_000 884
_exptl_crystal_size_max 0.330
_exptl_crystal_size_mid 0.170
_exptl_crystal_size_min 0.150
_refine_diff_density_max 1.050
_refine_diff_density_min -0.957
_refine_diff_density_rms 0.115
_refine_ls_extinction_method none
_refine_ls_goodness_of_fit_ref 1.041
_refine_ls_hydrogen_treatment constr
_refine_ls_matrix_type full
_refine_ls_number_parameters 523
_refine_ls_number_reflns 8072
_refine_ls_number_restraints 0
_refine_ls_restrained_S_all 1.041
_refine_ls_R_factor_all 0.0566
_refine_ls_R_factor_gt 0.0495
_refine_ls_shift/su_max 0.000
_refine_ls_shift/su_mean 0.000
_refine_ls_structure_factor_coef Fsqd
_refine_ls_weighting_details 'w=1/[\s^2^(Fo^2^)+(0.0734P)^2^+4.8622P] where P=(Fo^2^+2Fc^2^)/3'
_refine_ls_weighting_scheme calc
_refine_ls_wR_factor_gt 0.1417
_refine_ls_wR_factor_ref 0.1473
_reflns_Friedel_coverage 0.000
_reflns_number_gt 7096
_reflns_number_total 8072
_reflns_threshold_expression 'I > 2\s(I)'
_cod_data_source_file ic5b01313_si_002.cif
_cod_data_source_block twm8
_cod_original_cell_volume 1733(5)
_cod_database_code 4346338
_shelx_shelxl_version_number 2014/7
_shelx_space_group_comment
;
The symmetry employed for this shelxl refinement is uniquely defined
by the following loop, which should always be used as a source of
symmetry information in preference to the above space-group names.
They are only intended as comments.
;
_shelx_estimated_absorpt_t_min 0.795
_shelx_estimated_absorpt_t_max 0.899

loop_
_space_group_symop_operation_xyz
'x, y, z'
'-x, -y, -z'

loop_
_atom_site_label
_atom_site_type_symbol
_atom_site_fract_x
_atom_site_fract_y
_atom_site_fract_z
_atom_site_U_iso_or_equiv
_atom_site_adp_type
_atom_site_occupancy
_atom_site_site_symmetry_order
_atom_site_calc_flag
_atom_site_refinement_flags_posn
_atom_site_refinement_flags_adp
Cu1 Cu 0.26860(3) 0.02687(2) 0.41341(2) 0.01106(10) Uani 1 1 d . .
N5 N 0.1134(2) 0.12067(18) 0.34105(17) 0.0125(4) Uani 1 1 d . .
N4 N 0.0781(2) 0.11796(18) 0.25731(18) 0.0136(4) Uani 1 1 d . .
O1 O -0.1978(3) 0.24522(19) -0.0719(2) 0.0293(5) Uani 1 1 d . .
O2 O -0.0640(3) 0.1232(2) -0.1155(2) 0.0313(5) Uani 1 1 d . .
O4 O 0.2189(2) 0.20146(18) -0.14424(18) 0.0242(5) Uani 1 1 d . .
O3 O 0.1335(2) 0.35576(17) -0.16274(17) 0.0234(5) Uani 1 1 d . .
N9 N 0.1864(2) 0.11561(17) 0.50695(18) 0.0125(4) Uani 1 1 d . .
N14 N 0.4132(2) 0.13918(17) 0.31975(17) 0.0114(4) Uani 1 1 d . .
N15 N 0.6111(2) 0.17088(18) 0.17262(18) 0.0143(4) Uani 1 1 d . .
N13 N 0.4277(2) 0.23050(17) 0.33470(18) 0.0118(4) Uani 1 1 d . .
O5 O 0.8304(2) 0.48943(19) 0.35937(18) 0.0253(5) Uani 1 1 d . .
O6 O 0.6528(2) 0.44226(17) 0.49569(16) 0.0215(4) Uani 1 1 d . .
O7 O 0.5200(2) 0.63602(17) 0.24637(19) 0.0247(5) Uani 1 1 d . .
N18 N 0.3599(2) -0.03799(17) 0.29949(18) 0.0121(4) Uani 1 1 d . .
O9 O 0.1969(2) -0.10556(15) 0.52067(16) 0.0161(4) Uani 1 1 d . .
O14 O 0.3433(3) 0.29146(19) 0.14471(19) 0.0296(5) Uani 1 1 d . .
O12 O 0.2649(3) 0.3199(2) 0.01096(19) 0.0297(5) Uani 1 1 d . .
O13 O 0.3803(3) 0.1817(2) 0.0526(2) 0.0363(6) Uani 1 1 d . .
C4 C 0.0173(3) 0.2026(2) 0.2144(2) 0.0133(5) Uani 1 1 d . .
N1 N -0.0941(3) 0.19573(19) -0.07583(19) 0.0184(5) Uani 1 1 d . .
N7 N -0.0017(3) 0.29240(19) 0.24393(19) 0.0167(5) Uani 1 1 d . .
N6 N 0.0344(3) 0.29365(19) 0.32675(18) 0.0159(5) Uani 1 1 d . .
C5 C 0.0868(3) 0.2061(2) 0.3738(2) 0.0113(5) Uani 1 1 d . .
N8 N 0.1214(2) 0.20297(17) 0.46481(17) 0.0112(4) Uani 1 1 d . .
C7 C 0.2036(3) 0.1298(2) 0.5937(2) 0.0141(5) Uani 1 1 d . .
C9 C 0.0983(3) 0.2715(2) 0.5253(2) 0.0129(5) Uani 1 1 d . .
C15 C 0.4990(3) 0.1149(2) 0.2372(2) 0.0106(5) Uani 1 1 d . .
N16 N 0.6281(2) 0.26283(18) 0.18515(19) 0.0149(5) Uani 1 1 d . .
C14 C 0.5306(3) 0.2921(2) 0.2622(2) 0.0116(5) Uani 1 1 d . .
N12 N 0.5406(2) 0.38954(17) 0.26914(17) 0.0123(4) Uani 1 1 d . .
N10 N 0.7079(3) 0.47271(19) 0.40190(19) 0.0161(5) Uani 1 1 d . .
O8 O 0.6128(2) 0.65634(16) 0.36281(17) 0.0212(4) Uani 1 1 d . .
N17 N 0.4707(2) 0.01973(17) 0.22502(17) 0.0114(4) Uani 1 1 d . .
C18 C 0.4544(3) -0.1203(2) 0.1760(2) 0.0152(5) Uani 1 1 d . .
H18A H 0.4699 -0.1719 0.1390 0.018 Uiso 1 1 calc R U
C19 C 0.5289(3) -0.0291(2) 0.1485(2) 0.0124(5) Uani 1 1 d . .
O10 O 0.4149(2) -0.10734(18) 0.51273(18) 0.0234(5) Uani 1 1 d . .
N20 N 0.3308(2) 0.26490(19) 0.06837(19) 0.0168(5) Uani 1 1 d . .
N21 N -0.2067(4) 0.4496(3) -0.2701(3) 0.0473(9) Uani 1 1 d . .
C21 C -0.2751(5) 0.4515(3) -0.1905(3) 0.0371(9) Uani 1 1 d . .
C22 C -0.3707(5) 0.4531(3) -0.0886(3) 0.0450(10) Uani 1 1 d . .
N3 N -0.0298(2) 0.19869(18) 0.13353(18) 0.0144(5) Uani 1 1 d . .
C3 C 0.0358(3) 0.1342(2) 0.0621(2) 0.0166(5) Uani 1 1 d . .
H3A H -0.0157 0.0687 0.0754 0.020 Uiso 1 1 calc R U
H3B H 0.1346 0.1215 0.0564 0.020 Uiso 1 1 calc R U
C1 C 0.0100(3) 0.2226(2) -0.0266(2) 0.0139(5) Uani 1 1 d . .
C2 C -0.0415(3) 0.2908(2) 0.0481(2) 0.0163(5) Uani 1 1 d . .
H2A H 0.0219 0.3496 0.0360 0.020 Uiso 1 1 calc R U
H2B H -0.1370 0.3142 0.0534 0.020 Uiso 1 1 calc R U
N2 N 0.1331(3) 0.26367(19) -0.11879(18) 0.0162(5) Uani 1 1 d . .
C8 C 0.1495(3) 0.2258(2) 0.6074(2) 0.0153(5) Uani 1 1 d . .
H8A H 0.1487 0.2538 0.6634 0.018 Uiso 1 1 calc R U
C10 C 0.0299(3) 0.3728(2) 0.5028(2) 0.0195(6) Uani 1 1 d . .
H10A H 0.0049 0.3835 0.4377 0.029 Uiso 1 1 calc R U
H10B H -0.0535 0.3725 0.5602 0.029 Uiso 1 1 calc R U
H10C H 0.0931 0.4291 0.4955 0.029 Uiso 1 1 calc R U
C6 C 0.2711(3) 0.0521(3) 0.6621(2) 0.0220(6) Uani 1 1 d . .
H6B H 0.2736 0.0773 0.7215 0.033 Uiso 1 1 calc R U
H6C H 0.2189 -0.0141 0.6878 0.033 Uiso 1 1 calc R U
H6D H 0.3654 0.0420 0.6222 0.033 Uiso 1 1 calc R U
C13 C 0.4875(3) 0.4196(2) 0.3678(2) 0.0131(5) Uani 1 1 d . .
H13B H 0.4831 0.3619 0.4313 0.016 Uiso 1 1 calc R U
H13C H 0.3995 0.4567 0.3742 0.016 Uiso 1 1 calc R U
C11 C 0.6160(3) 0.4916(2) 0.3317(2) 0.0127(5) Uani 1 1 d . .
C12 C 0.6703(3) 0.4527(2) 0.2335(2) 0.0141(5) Uani 1 1 d . .
H12A H 0.6813 0.5077 0.1671 0.017 Uiso 1 1 calc R U
H12B H 0.7543 0.4111 0.2319 0.017 Uiso 1 1 calc R U
N11 N 0.5816(2) 0.60552(18) 0.31152(19) 0.0145(5) Uani 1 1 d . .
C17 C 0.3505(3) -0.1230(2) 0.2697(2) 0.0146(5) Uani 1 1 d . .
C20 C 0.6473(3) 0.0145(2) 0.0556(2) 0.0174(5) Uani 1 1 d . .
H20A H 0.6773 0.0815 0.0591 0.026 Uiso 1 1 calc R U
H20B H 0.7235 -0.0339 0.0547 0.026 Uiso 1 1 calc R U
H20C H 0.6190 0.0245 -0.0080 0.026 Uiso 1 1 calc R U
C16 C 0.2430(3) -0.2060(2) 0.3309(2) 0.0226(6) Uani 1 1 d . .
H16B H 0.2536 -0.2616 0.2960 0.034 Uiso 1 1 calc R U
H16C H 0.2533 -0.2345 0.4012 0.034 Uiso 1 1 calc R U
H16D H 0.1514 -0.1766 0.3359 0.034 Uiso 1 1 calc R U
N19 N 0.3019(3) -0.15434(18) 0.54582(19) 0.0161(5) Uani 1 1 d . .
O11 O 0.2827(3) -0.24393(17) 0.60230(19) 0.0277(5) Uani 1 1 d . .

loop_
_atom_site_aniso_label
_atom_site_aniso_U_11
_atom_site_aniso_U_22
_atom_site_aniso_U_33
_atom_site_aniso_U_23
_atom_site_aniso_U_13
_atom_site_aniso_U_12
Cu1 0.01370(17) 0.00860(16) 0.01059(16) -0.00312(12) -0.00266(12) 0.00100(11)
N5 0.0127(10) 0.0142(11) 0.0108(10) -0.0036(8) -0.0037(8) 0.0010(8)
N4 0.0149(11) 0.0154(11) 0.0125(10) -0.0057(9) -0.0055(8) 0.0025(9)
O1 0.0271(12) 0.0240(12) 0.0421(14) -0.0044(10) -0.0228(11) 0.0032(9)
O2 0.0357(13) 0.0367(14) 0.0316(13) -0.0216(11) -0.0135(11) 0.0020(11)
O4 0.0226(11) 0.0273(12) 0.0219(11) -0.0114(9) -0.0014(9) 0.0058(9)
O3 0.0250(11) 0.0199(11) 0.0205(11) 0.0014(9) -0.0051(9) -0.0013(9)
N9 0.0139(10) 0.0117(10) 0.0126(10) -0.0030(8) -0.0057(8) 0.0035(8)
N14 0.0121(10) 0.0107(10) 0.0128(10) -0.0046(8) -0.0048(8) 0.0019(8)
N15 0.0154(11) 0.0128(11) 0.0153(11) -0.0063(9) -0.0024(9) -0.0014(9)
N13 0.0136(10) 0.0092(10) 0.0142(10) -0.0059(8) -0.0041(8) 0.0007(8)
O5 0.0176(10) 0.0338(13) 0.0234(11) -0.0030(10) -0.0084(9) -0.0012(9)
O6 0.0278(11) 0.0247(11) 0.0134(10) -0.0071(8) -0.0064(8) 0.0018(9)
O7 0.0292(12) 0.0148(10) 0.0333(12) -0.0025(9) -0.0181(10) 0.0042(9)
N18 0.0128(10) 0.0102(10) 0.0135(10) -0.0034(8) -0.0035(8) -0.0011(8)
O9 0.0137(9) 0.0130(9) 0.0181(10) 0.0005(8) -0.0038(7) 0.0022(7)
O14 0.0425(14) 0.0309(13) 0.0283(12) -0.0169(10) -0.0233(11) 0.0110(11)
O12 0.0325(13) 0.0366(14) 0.0294(12) -0.0123(11) -0.0220(10) 0.0124(11)
O13 0.0506(16) 0.0291(13) 0.0456(16) -0.0247(12) -0.0282(13) 0.0198(12)
C4 0.0104(11) 0.0176(13) 0.0107(12) -0.0038(10) -0.0012(9) -0.0002(10)
N1 0.0239(13) 0.0177(12) 0.0129(11) -0.0005(9) -0.0069(9) -0.0033(10)
N7 0.0197(12) 0.0178(12) 0.0139(11) -0.0044(9) -0.0072(9) 0.0053(9)
N6 0.0207(12) 0.0156(11) 0.0125(11) -0.0044(9) -0.0066(9) 0.0042(9)
C5 0.0106(11) 0.0133(12) 0.0096(11) -0.0027(9) -0.0030(9) 0.0006(9)
N8 0.0131(10) 0.0101(10) 0.0116(10) -0.0046(8) -0.0041(8) 0.0030(8)
C7 0.0126(12) 0.0179(13) 0.0124(12) -0.0047(10) -0.0041(10) 0.0002(10)
C9 0.0138(12) 0.0121(12) 0.0124(12) -0.0053(10) -0.0011(10) -0.0006(10)
C15 0.0133(12) 0.0086(11) 0.0112(11) -0.0038(9) -0.0046(9) 0.0024(9)
N16 0.0161(11) 0.0125(11) 0.0156(11) -0.0062(9) -0.0015(9) -0.0009(9)
C14 0.0141(12) 0.0110(12) 0.0113(11) -0.0047(9) -0.0047(9) 0.0009(9)
N12 0.0141(11) 0.0099(10) 0.0128(10) -0.0041(8) -0.0026(8) -0.0014(8)
N10 0.0181(12) 0.0142(11) 0.0184(12) -0.0051(9) -0.0084(9) 0.0019(9)
O8 0.0270(11) 0.0151(10) 0.0240(11) -0.0120(8) -0.0041(9) -0.0022(8)
N17 0.0132(10) 0.0086(10) 0.0119(10) -0.0042(8) -0.0015(8) -0.0008(8)
C18 0.0208(13) 0.0103(12) 0.0175(13) -0.0063(10) -0.0080(11) 0.0024(10)
C19 0.0155(12) 0.0101(11) 0.0142(12) -0.0055(10) -0.0067(10) 0.0033(10)
O10 0.0173(10) 0.0254(11) 0.0249(11) -0.0012(9) -0.0071(9) -0.0015(9)
N20 0.0152(11) 0.0190(12) 0.0172(11) -0.0053(9) -0.0058(9) -0.0004(9)
N21 0.058(2) 0.043(2) 0.0334(19) -0.0079(15) -0.0018(17) -0.0170(18)
C21 0.057(3) 0.0247(17) 0.0312(19) -0.0045(15) -0.0183(18) 0.0013(16)
C22 0.061(3) 0.038(2) 0.032(2) -0.0108(17) -0.0097(19) 0.016(2)
N3 0.0164(11) 0.0158(11) 0.0128(11) -0.0050(9) -0.0064(9) 0.0037(9)
C3 0.0223(14) 0.0164(13) 0.0128(12) -0.0051(10) -0.0070(10) 0.0034(11)
C1 0.0154(12) 0.0153(12) 0.0117(12) -0.0045(10) -0.0041(10) -0.0004(10)
C2 0.0205(13) 0.0183(13) 0.0124(12) -0.0063(10) -0.0070(10) 0.0064(11)
N2 0.0180(12) 0.0183(12) 0.0118(11) -0.0032(9) -0.0046(9) 0.0005(9)
C8 0.0162(13) 0.0167(13) 0.0153(13) -0.0077(10) -0.0046(10) 0.0009(10)
C10 0.0294(15) 0.0132(13) 0.0171(13) -0.0069(11) -0.0071(11) 0.0065(11)
C6 0.0277(16) 0.0259(15) 0.0159(13) -0.0076(12) -0.0113(12) 0.0091(12)
C13 0.0151(12) 0.0109(12) 0.0138(12) -0.0060(10) -0.0020(10) -0.0019(10)
C11 0.0152(12) 0.0112(12) 0.0135(12) -0.0057(10) -0.0046(10) 0.0011(10)
C12 0.0153(12) 0.0132(12) 0.0139(12) -0.0053(10) -0.0021(10) -0.0024(10)
N11 0.0147(11) 0.0100(10) 0.0183(11) -0.0050(9) -0.0026(9) -0.0003(8)
C17 0.0193(13) 0.0097(12) 0.0167(13) -0.0046(10) -0.0076(10) 0.0012(10)
C20 0.0194(14) 0.0166(13) 0.0156(13) -0.0068(11) -0.0021(11) 0.0015(11)
C16 0.0276(16) 0.0162(14) 0.0225(15) -0.0066(12) -0.0024(12) -0.0075(12)
N19 0.0188(12) 0.0129(11) 0.0152(11) -0.0020(9) -0.0045(9) 0.0012(9)
O11 0.0324(13) 0.0151(10) 0.0280(12) 0.0064(9) -0.0090(10) 0.0028(9)

loop_
_atom_type_symbol
_atom_type_description
_atom_type_scat_dispersion_real
_atom_type_scat_dispersion_imag
_atom_type_scat_source
C C 0.0033 0.0016 'International Tables Vol C Tables 4.2.6.8 and 6.1.1.4'
H H 0.0000 0.0000 'International Tables Vol C Tables 4.2.6.8 and 6.1.1.4'
N N 0.0061 0.0033 'International Tables Vol C Tables 4.2.6.8 and 6.1.1.4'
O O 0.0106 0.0060 'International Tables Vol C Tables 4.2.6.8 and 6.1.1.4'
Cu Cu 0.3201 1.2651 'International Tables Vol C Tables 4.2.6.8 and 6.1.1.4'

loop_
_geom_angle_atom_site_label_1
_geom_angle_atom_site_label_2
_geom_angle_atom_site_label_3
_geom_angle
N9 Cu1 N18 169.61(9)
N9 Cu1 O9 94.46(15)
N18 Cu1 O9 95.84(14)
N9 Cu1 N14 91.80(14)
N18 Cu1 N14 79.24(13)
O9 Cu1 N14 156.31(9)
N9 Cu1 N5 75.61(13)
N18 Cu1 N5 98.63(13)
O9 Cu1 N5 115.67(12)
N14 Cu1 N5 88.01(14)
N4 N5 C5 117.9(2)
N4 N5 Cu1 129.87(18)
C5 N5 Cu1 109.44(18)
N5 N4 C4 115.7(2)
C7 N9 N8 105.7(2)
C7 N9 Cu1 135.8(2)
N8 N9 Cu1 116.08(19)
N13 N14 C15 119.1(2)
N13 N14 Cu1 125.78(19)
C15 N14 Cu1 115.1(2)
N16 N15 C15 116.6(2)
N14 N13 C14 115.2(2)
C17 N18 N17 105.8(2)
C17 N18 Cu1 140.3(2)
N17 N18 Cu1 113.94(18)
N19 O9 Cu1 107.40(18)
N4 C4 N3 116.9(3)
N4 C4 N7 126.2(3)
N3 C4 N7 116.9(2)
O1 N1 O2 125.9(3)
O1 N1 C1 118.6(3)
O2 N1 C1 115.4(3)
N6 N7 C4 117.0(2)
N7 N6 C5 116.5(2)
N5 C5 N6 126.4(3)
N5 C5 N8 115.4(2)
N6 C5 N8 118.2(2)
C9 N8 N9 111.3(2)
C9 N8 C5 131.4(2)
N9 N8 C5 117.3(2)
N9 C7 C8 109.9(2)
N9 C7 C6 122.3(3)
C8 C7 C6 127.8(3)
C8 C9 N8 105.6(3)
C8 C9 C10 129.2(3)
N8 C9 C10 125.2(3)
N14 C15 N15 125.4(2)
N14 C15 N17 114.8(2)
N15 C15 N17 119.7(2)
N15 N16 C14 117.3(2)
N12 C14 N13 116.9(2)
N12 C14 N16 117.5(2)
N13 C14 N16 125.5(3)
C14 N12 C13 123.4(2)
C14 N12 C12 125.2(2)
C13 N12 C12 94.7(2)
O5 N10 O6 126.4(3)
O5 N10 C11 116.4(3)
O6 N10 C11 117.1(3)
C19 N17 N18 111.1(2)
C19 N17 C15 132.1(2)
N18 N17 C15 116.7(2)
C19 C18 C17 107.0(2)
C19 C18 H18A 126.5
C17 C18 H18A 126.5
C18 C19 N17 106.0(2)
C18 C19 C20 129.8(3)
N17 C19 C20 124.2(2)
O13 N20 O12 120.6(3)
O13 N20 O14 119.5(3)
O12 N20 O14 119.8(3)
N21 C21 C22 177.0(5)
C4 N3 C2 124.3(2)
C4 N3 C3 122.0(2)
C2 N3 C3 94.2(2)
N3 C3 C1 87.3(2)
N3 C3 H3A 114.1
C1 C3 H3A 114.1
N3 C3 H3B 114.1
C1 C3 H3B 114.1
H3A C3 H3B 111.3
N2 C1 N1 103.3(2)
N2 C1 C3 116.4(2)
N1 C1 C3 114.4(2)
N2 C1 C2 116.7(2)
N1 C1 C2 116.0(2)
C3 C1 C2 90.6(2)
N3 C2 C1 87.2(2)
N3 C2 H2A 114.1
C1 C2 H2A 114.1
N3 C2 H2B 114.1
C1 C2 H2B 114.1
H2A C2 H2B 111.3
O3 N2 O4 126.7(3)
O3 N2 C1 115.9(2)
O4 N2 C1 117.4(2)
C9 C8 C7 107.5(2)
C9 C8 H8A 126.2
C7 C8 H8A 126.2
C9 C10 H10A 109.5
C9 C10 H10B 109.5
H10A C10 H10B 109.5
C9 C10 H10C 109.5
H10A C10 H10C 109.5
H10B C10 H10C 109.5
C7 C6 H6B 109.5
C7 C6 H6C 109.5
H6B C6 H6C 109.5
C7 C6 H6D 109.5
H6B C6 H6D 109.5
H6C C6 H6D 109.5
N12 C13 C11 87.5(2)
N12 C13 H13B 114.1
C11 C13 H13B 114.1
N12 C13 H13C 114.1
C11 C13 H13C 114.1
H13B C13 H13C 111.2
N10 C11 N11 106.5(2)
N10 C11 C12 115.1(2)
N11 C11 C12 115.2(2)
N10 C11 C13 116.7(2)
N11 C11 C13 112.9(2)
C12 C11 C13 90.2(2)
N12 C12 C11 87.4(2)
N12 C12 H12A 114.1
C11 C12 H12A 114.1
N12 C12 H12B 114.1
C11 C12 H12B 114.1
H12A C12 H12B 111.3
O7 N11 O8 126.6(3)
O7 N11 C11 114.6(2)
O8 N11 C11 118.8(2)
N18 C17 C18 110.1(2)
N18 C17 C16 122.2(3)
C18 C17 C16 127.7(3)
C19 C20 H20A 109.5
C19 C20 H20B 109.5
H20A C20 H20B 109.5
C19 C20 H20C 109.5
H20A C20 H20C 109.5
H20B C20 H20C 109.5
C17 C16 H16B 109.5
C17 C16 H16C 109.5
H16B C16 H16C 109.5
C17 C16 H16D 109.5
H16B C16 H16D 109.5
H16C C16 H16D 109.5
O11 N19 O10 123.7(3)
O11 N19 O9 118.1(2)
O10 N19 O9 118.2(2)

loop_
_geom_bond_atom_site_label_1
_geom_bond_atom_site_label_2
_geom_bond_distance
Cu1 N9 1.978(3)
Cu1 N18 1.985(3)
Cu1 O9 1.986(3)
Cu1 N14 2.038(3)
Cu1 N5 2.251(3)
N5 N4 1.323(4)
N5 C5 1.330(4)
N4 C4 1.334(4)
O1 N1 1.207(4)
O2 N1 1.227(4)
O4 N2 1.216(4)
O3 N2 1.214(4)
N9 C7 1.332(4)
N9 N8 1.380(3)
N14 N13 1.317(4)
N14 C15 1.332(4)
N15 N16 1.316(4)
N15 C15 1.337(4)
N13 C14 1.345(4)
O5 N10 1.214(4)
O6 N10 1.220(4)
O7 N11 1.214(4)
N18 C17 1.330(4)
N18 N17 1.382(3)
O9 N19 1.302(3)
O14 N20 1.248(4)
O12 N20 1.248(4)
O13 N20 1.245(4)
C4 N3 1.357(4)
C4 N7 1.360(4)
N1 C1 1.519(4)
N7 N6 1.310(4)
N6 C5 1.338(4)
C5 N8 1.397(4)
N8 C9 1.375(4)
C7 C8 1.408(4)
C7 C6 1.486(4)
C9 C8 1.366(4)
C9 C10 1.484(4)
C15 N17 1.385(4)
N16 C14 1.361(4)
C14 N12 1.345(4)
N12 C13 1.478(4)
N12 C12 1.483(4)
N10 C11 1.501(4)
O8 N11 1.221(3)
N17 C19 1.373(4)
C18 C19 1.371(4)
C18 C17 1.411(4)
C18 H18A 0.9500
C19 C20 1.486(4)
O10 N19 1.238(4)
N21 C21 1.129(6)
C21 C22 1.471(6)
N3 C2 1.483(4)
N3 C3 1.483(4)
C3 C1 1.528(4)
C3 H3A 0.9900
C3 H3B 0.9900
C1 N2 1.504(4)
C1 C2 1.529(4)
C2 H2A 0.9900
C2 H2B 0.9900
C8 H8A 0.9500
C10 H10A 0.9800
C10 H10B 0.9800
C10 H10C 0.9800
C6 H6B 0.9800
C6 H6C 0.9800
C6 H6D 0.9800
C13 C11 1.538(4)
C13 H13B 0.9900
C13 H13C 0.9900
C11 N11 1.511(4)
C11 C12 1.537(4)
C12 H12A 0.9900
C12 H12B 0.9900
C17 C16 1.488(4)
C20 H20A 0.9800
C20 H20B 0.9800
C20 H20C 0.9800
C16 H16B 0.9800
C16 H16C 0.9800
C16 H16D 0.9800
N19 O11 1.228(4)

loop_
_geom_torsion_atom_site_label_1
_geom_torsion_atom_site_label_2
_geom_torsion_atom_site_label_3
_geom_torsion_atom_site_label_4
_geom_torsion
C5 N5 N4 C4 -0.6(3)
Cu1 N5 N4 C4 -159.58(19)
C15 N14 N13 C14 0.4(3)
Cu1 N14 N13 C14 -179.90(18)
N5 N4 C4 N3 -175.0(2)
N5 N4 C4 N7 5.2(4)
N4 C4 N7 N6 -5.0(4)
N3 C4 N7 N6 175.1(2)
C4 N7 N6 C5 0.2(4)
N4 N5 C5 N6 -4.2(4)
Cu1 N5 C5 N6 158.8(2)
N4 N5 C5 N8 177.6(2)
Cu1 N5 C5 N8 -19.4(3)
N7 N6 C5 N5 4.4(4)
N7 N6 C5 N8 -177.5(2)
C7 N9 N8 C9 0.0(3)
Cu1 N9 N8 C9 -165.14(17)
C7 N9 N8 C5 -177.9(2)
Cu1 N9 N8 C5 16.9(3)
N5 C5 N8 C9 -173.5(3)
N6 C5 N8 C9 8.1(4)
N5 C5 N8 N9 3.9(3)
N6 C5 N8 N9 -174.5(2)
N8 N9 C7 C8 0.2(3)
Cu1 N9 C7 C8 160.9(2)
N8 N9 C7 C6 -179.8(3)
Cu1 N9 C7 C6 -19.0(4)
N9 N8 C9 C8 -0.2(3)
C5 N8 C9 C8 177.3(3)
N9 N8 C9 C10 -179.6(3)
C5 N8 C9 C10 -2.1(5)
N13 N14 C15 N15 8.2(4)
Cu1 N14 C15 N15 -171.6(2)
N13 N14 C15 N17 -176.6(2)
Cu1 N14 C15 N17 3.7(3)
N16 N15 C15 N14 -8.3(4)
N16 N15 C15 N17 176.7(2)
C15 N15 N16 C14 0.0(4)
N14 N13 C14 N12 173.9(2)
N14 N13 C14 N16 -8.7(4)
N15 N16 C14 N12 -174.0(2)
N15 N16 C14 N13 8.6(4)
N13 C14 N12 C13 25.1(4)
N16 C14 N12 C13 -152.4(2)
N13 C14 N12 C12 151.1(2)
N16 C14 N12 C12 -26.5(4)
C17 N18 N17 C19 0.7(3)
Cu1 N18 N17 C19 -179.81(17)
C17 N18 N17 C15 177.9(2)
Cu1 N18 N17 C15 -2.6(3)
N14 C15 N17 C19 175.7(3)
N15 C15 N17 C19 -8.7(4)
N14 C15 N17 N18 -0.8(3)
N15 C15 N17 N18 174.8(2)
C17 C18 C19 N17 0.7(3)
C17 C18 C19 C20 -178.2(3)
N18 N17 C19 C18 -0.9(3)
C15 N17 C19 C18 -177.5(3)
N18 N17 C19 C20 178.1(2)
C15 N17 C19 C20 1.5(5)
N4 C4 N3 C2 -151.4(3)
N7 C4 N3 C2 28.4(4)
N4 C4 N3 C3 -29.3(4)
N7 C4 N3 C3 150.5(3)
C4 N3 C3 C1 -141.7(3)
C2 N3 C3 C1 -6.3(2)
O1 N1 C1 N2 -113.6(3)
O2 N1 C1 N2 67.2(3)
O1 N1 C1 C3 118.9(3)
O2 N1 C1 C3 -60.3(3)
O1 N1 C1 C2 15.3(4)
O2 N1 C1 C2 -163.9(3)
N3 C3 C1 N2 126.5(2)
N3 C3 C1 N1 -113.0(3)
N3 C3 C1 C2 6.1(2)
C4 N3 C2 C1 140.2(3)
C3 N3 C2 C1 6.3(2)
N2 C1 C2 N3 -126.3(2)
N1 C1 C2 N3 111.7(2)
C3 C1 C2 N3 -6.1(2)
N1 C1 N2 O3 86.4(3)
C3 C1 N2 O3 -147.3(3)
C2 C1 N2 O3 -42.0(3)
N1 C1 N2 O4 -90.8(3)
C3 C1 N2 O4 35.5(3)
C2 C1 N2 O4 140.7(3)
N8 C9 C8 C7 0.3(3)
C10 C9 C8 C7 179.7(3)
N9 C7 C8 C9 -0.3(3)
C6 C7 C8 C9 179.6(3)
C14 N12 C13 C11 141.7(3)
C12 N12 C13 C11 3.2(2)
O5 N10 C11 N11 -86.4(3)
O6 N10 C11 N11 93.5(3)
O5 N10 C11 C12 42.6(3)
O6 N10 C11 C12 -137.5(3)
O5 N10 C11 C13 146.4(3)
O6 N10 C11 C13 -33.6(3)
N12 C13 C11 N10 -121.6(2)
N12 C13 C11 N11 114.5(2)
N12 C13 C11 C12 -3.1(2)
C14 N12 C12 C11 -140.6(3)
C13 N12 C12 C11 -3.2(2)
N10 C11 C12 N12 123.0(2)
N11 C11 C12 N12 -112.4(2)
C13 C11 C12 N12 3.1(2)
N10 C11 N11 O7 172.2(2)
C12 C11 N11 O7 43.3(3)
C13 C11 N11 O7 -58.4(3)
N10 C11 N11 O8 -10.2(3)
C12 C11 N11 O8 -139.2(3)
C13 C11 N11 O8 119.2(3)
N17 N18 C17 C18 -0.2(3)
Cu1 N18 C17 C18 -179.5(2)
N17 N18 C17 C16 179.5(3)
Cu1 N18 C17 C16 0.2(5)
C19 C18 C17 N18 -0.3(3)
C19 C18 C17 C16 180.0(3)
Cu1 O9 N19 O11 -171.6(2)
Cu1 O9 N19 O10 9.4(3)
